data_7159096
loop_
_publ_author_name
'Dong, Jie'
'Lei, Yu'
'Hu, Qiong'
'Zong, Lingli'
'Zhang, Ke'
'Zhang, Yajuan'
'Hu, Yimin'

_publ_section_title
;
 Fused diethynylbenzenes and phenanthrenes <i>via</i> arynes with
 alkynylsilanes.
;
_journal_issue 13
_journal_name_full 'Organic &amp; biomolecular chemistry'
_journal_page_first 2715
_journal_page_last 2719
_journal_paper_doi 10.1039/d2ob02046g
_journal_volume 21
_journal_year 2023
_chemical_formula_moiety 'C35 H26 O4'
_chemical_formula_sum 'C35 H26 O4'
_chemical_formula_weight 510.56
_space_group_crystal_system monoclinic
_space_group_IT_number 15
_space_group_name_Hall '-C 2yc'
_space_group_name_H-M_alt 'C 1 2/c 1'
_atom_sites_solution_hydrogens geom
_atom_sites_solution_primary dual
_audit_creation_date 2022-09-12
_audit_creation_method
;
Olex2 1.2
(compiled 2018.05.29 svn.r3508 for OlexSys, GUI svn.r5506)
;
_audit_update_record
;
2022-09-22 deposited with the CCDC.	2023-01-18 downloaded from the CCDC.
;
_cell_angle_alpha 90
_cell_angle_beta 115.370(6)
_cell_angle_gamma 90
_cell_formula_units_Z 8
_cell_length_a 25.511(3)
_cell_length_b 14.995(3)
_cell_length_c 15.259(2)
_cell_measurement_reflns_used 9865
_cell_measurement_temperature 273(2)
_cell_measurement_theta_max 24.584
_cell_measurement_theta_min 2.717
_cell_volume 5274.2(14)
_computing_cell_refinement 'SAINT v8.37A (Bruker, 2015)'
_computing_data_reduction 'SAINT v8.37A (Bruker, 2015)'
_computing_molecular_graphics 'Olex2 (Dolomanov et al., 2009)'
_computing_publication_material 'Olex2 (Dolomanov et al., 2009)'
_computing_structure_refinement 'ShelXL (Sheldrick, 2015)'
_computing_structure_solution 'ShelXT (Sheldrick, 2015)'
_diffrn_ambient_temperature 273.15
_diffrn_detector 'Bruker APEX2 area detector'
_diffrn_detector_area_resol_mean 7.9
_diffrn_detector_type 'CCD area detector'
_diffrn_measured_fraction_theta_full 0.999
_diffrn_measured_fraction_theta_max 0.999
_diffrn_measurement_device 'three-circle diffractometer'
_diffrn_measurement_device_type 'Bruker APEX-II CCD'
_diffrn_measurement_method '\f and \w scans'
_diffrn_radiation_monochromator 'mirror optics'
_diffrn_radiation_probe x-ray
_diffrn_radiation_type MoK\a
_diffrn_radiation_wavelength 0.71073
_diffrn_reflns_av_R_equivalents 0.1646
_diffrn_reflns_av_unetI/netI 0.0568
_diffrn_reflns_Laue_measured_fraction_full 0.999
_diffrn_reflns_Laue_measured_fraction_max 0.999
_diffrn_reflns_limit_h_max 31
_diffrn_reflns_limit_h_min -31
_diffrn_reflns_limit_k_max 18
_diffrn_reflns_limit_k_min -18
_diffrn_reflns_limit_l_max 18
_diffrn_reflns_limit_l_min -18
_diffrn_reflns_number 101861
_diffrn_reflns_point_group_measured_fraction_full 0.999
_diffrn_reflns_point_group_measured_fraction_max 0.999
_diffrn_reflns_theta_full 25.242
_diffrn_reflns_theta_max 25.998
_diffrn_reflns_theta_min 2.716
_diffrn_source 'microfocus sealed X-ray tube'
_diffrn_source_type 'Incoatec I\ms'
_diffrn_standards_number 0
_exptl_absorpt_coefficient_mu 0.083
_exptl_absorpt_correction_T_max 0.7456
_exptl_absorpt_correction_T_min 0.6623
_exptl_absorpt_correction_type multi-scan
_exptl_absorpt_process_details
'SADABS-2016/2 (Bruker,2016/2) was used for absorption correction. wR2(int) was 0.0975 before and 0.0830 after correction. The Ratio of minimum to maximum transmission is 0.8883. The \l/2 correction factor is Not present.'
_exptl_crystal_colour 'clear light colourless'
_exptl_crystal_colour_lustre clear
_exptl_crystal_colour_modifier light
_exptl_crystal_colour_primary colourless
_exptl_crystal_density_diffrn 1.286
_exptl_crystal_description block
_exptl_crystal_F_000 2144
_exptl_crystal_size_max 0.13
_exptl_crystal_size_mid 0.12
_exptl_crystal_size_min 0.1
_refine_diff_density_max 0.238
_refine_diff_density_min -0.219
_refine_diff_density_rms 0.057
_refine_ls_extinction_method none
_refine_ls_goodness_of_fit_ref 1.091
_refine_ls_hydrogen_treatment constr
_refine_ls_matrix_type full
_refine_ls_number_parameters 354
_refine_ls_number_reflns 5185
_refine_ls_number_restraints 0
_refine_ls_restrained_S_all 1.091
_refine_ls_R_factor_all 0.1290
_refine_ls_R_factor_gt 0.0750
_refine_ls_shift/su_max 0.000
_refine_ls_shift/su_mean 0.000
_refine_ls_structure_factor_coef Fsqd
_refine_ls_weighting_details 'w=1/[\s^2^(Fo^2^)+(0.0695P)^2^+15.9663P] where P=(Fo^2^+2Fc^2^)/3'
_refine_ls_weighting_scheme calc
_refine_ls_wR_factor_gt 0.1883
_refine_ls_wR_factor_ref 0.2271
_reflns_Friedel_coverage 0.000
_reflns_number_gt 3086
_reflns_number_total 5185
_reflns_threshold_expression 'I > 2\s(I)'
_cod_data_source_file d2ob02046g2.cif
_cod_data_source_block 20220912c
_cod_depositor_comments 'Adding full bibliography for 7159093--7159096.cif.'
_cod_original_cell_volume 5274.1(14)
_cod_database_code 7159096
_shelx_shelxl_version_number 2018/3
_shelx_space_group_comment
;
The symmetry employed for this shelxl refinement is uniquely defined
by the following loop, which should always be used as a source of
symmetry information in preference to the above space-group names.
They are only intended as comments.
;
_shelx_estimated_absorpt_t_max 0.992
_shelx_estimated_absorpt_t_min 0.989
_olex2_refinement_description
;
1. Fixed Uiso
 At 1.2 times of:
  All C(H) groups, All C(H,H) groups
 At 1.5 times of:
  All C(H,H,H) groups
2.a Secondary CH2 refined with riding coordinates:
 C6(H6A,H6B), C9(H9A,H9B)
2.b Aromatic/amide H refined with riding coordinates:
 C10(H10), C12(H12), C15(H15), C16(H16), C17(H17), C18(H18), C23(H23),
 C24(H24), C25(H25), C26(H26), C27(H27), C31(H31), C32(H32), C33(H33), C34(H34),
  C35(H35)
2.c Idealised Me refined as rotating group:
 C2(H2A,H2B,H2C), C4(H4A,H4B,H4C)
;
_olex2_submission_special_instructions 'No special instructions were received'

loop_
_space_group_symop_operation_xyz
'x, y, z'
'-x, y, -z+1/2'
'x+1/2, y+1/2, z'
'-x+1/2, y+1/2, -z+1/2'
'-x, -y, -z'
'x, -y, z-1/2'
'-x+1/2, -y+1/2, -z'
'x+1/2, -y+1/2, z-1/2'

loop_
_atom_site_label
_atom_site_type_symbol
_atom_site_fract_x
_atom_site_fract_y
_atom_site_fract_z
_atom_site_U_iso_or_equiv
_atom_site_adp_type
_atom_site_occupancy
_atom_site_site_symmetry_order
_atom_site_calc_flag
_atom_site_refinement_flags_posn
_atom_site_refinement_flags_adp
_atom_site_refinement_flags_occupancy
_atom_site_disorder_assembly
_atom_site_disorder_group
O1 O 0.05846(14) 0.44592(19) 0.5728(2) 0.0641(8) Uani 1 1 d . . . . .
O2 O 0.08102(13) 0.58876(18) 0.6077(2) 0.0591(8) Uani 1 1 d . . . . .
O3 O 0.09307(14) 0.3964(2) 0.3936(2) 0.0693(9) Uani 1 1 d . . . . .
O4 O 0.16321(13) 0.38122(18) 0.5434(2) 0.0599(8) Uani 1 1 d . . . . .
C1 C 0.08217(16) 0.5127(3) 0.5654(3) 0.0445(9) Uani 1 1 d . . . . .
C2 C 0.0467(2) 0.5915(3) 0.6632(4) 0.0752(14) Uani 1 1 d . . . . .
H2A H 0.007233 0.605856 0.620866 0.113 Uiso 1 1 calc GR . . . .
H2B H 0.062200 0.636182 0.712896 0.113 Uiso 1 1 calc GR . . . .
H2C H 0.048194 0.534413 0.692601 0.113 Uiso 1 1 calc GR . . . .
C3 C 0.12162(18) 0.4264(3) 0.4721(3) 0.0495(10) Uani 1 1 d . . . . .
C4 C 0.1707(2) 0.2897(3) 0.5216(4) 0.0750(14) Uani 1 1 d . . . . .
H4A H 0.180694 0.287957 0.467695 0.112 Uiso 1 1 calc GR . . . .
H4B H 0.135161 0.257613 0.505326 0.112 Uiso 1 1 calc GR . . . .
H4C H 0.201113 0.262762 0.577142 0.112 Uiso 1 1 calc GR . . . .
C5 C 0.11594(16) 0.5211(2) 0.5044(3) 0.0435(9) Uani 1 1 d . . . . .
C6 C 0.08209(17) 0.5837(2) 0.4164(3) 0.0486(9) Uani 1 1 d . . . . .
H6A H 0.083925 0.561604 0.358050 0.058 Uiso 1 1 calc R . . . .
H6B H 0.041745 0.588955 0.404842 0.058 Uiso 1 1 calc R . . . .
C7 C 0.11294(15) 0.6718(2) 0.4469(3) 0.0414(8) Uani 1 1 d . . . . .
C8 C 0.16556(15) 0.6622(2) 0.5283(2) 0.0394(8) Uani 1 1 d . . . . .
C9 C 0.17582(16) 0.5666(2) 0.5608(3) 0.0452(9) Uani 1 1 d . . . . .
H9A H 0.188233 0.562065 0.630262 0.054 Uiso 1 1 calc R . . . .
H9B H 0.205060 0.539701 0.544456 0.054 Uiso 1 1 calc R . . . .
C10 C 0.09743(16) 0.7536(2) 0.4036(3) 0.0431(9) Uani 1 1 d . . . . .
H10 H 0.062428 0.760353 0.348974 0.052 Uiso 1 1 calc R . . . .
C11 C 0.13427(15) 0.8278(2) 0.4416(3) 0.0419(8) Uani 1 1 d . . . . .
C12 C 0.11902(17) 0.9098(2) 0.3888(3) 0.0460(9) Uani 1 1 d . . . . .
H12 H 0.084515 0.912586 0.332621 0.055 Uiso 1 1 calc R . . . .
C13 C 0.15287(16) 0.9839(2) 0.4174(3) 0.0443(9) Uani 1 1 d . . . . .
C14 C 0.20331(16) 0.9823(2) 0.5088(3) 0.0433(9) Uani 1 1 d . . . . .
C15 C 0.23433(18) 1.0619(3) 0.5493(3) 0.0530(10) Uani 1 1 d . . . . .
H15 H 0.221447 1.115193 0.515716 0.064 Uiso 1 1 calc R . . . .
C16 C 0.2826(2) 1.0627(3) 0.6360(3) 0.0590(11) Uani 1 1 d . . . . .
H16 H 0.302317 1.115683 0.660930 0.071 Uiso 1 1 calc R . . . .
C17 C 0.3015(2) 0.9838(3) 0.6858(3) 0.0597(11) Uani 1 1 d . . . . .
H17 H 0.334908 0.983473 0.743830 0.072 Uiso 1 1 calc R . . . .
C18 C 0.27161(18) 0.9051(3) 0.6510(3) 0.0541(10) Uani 1 1 d . . . . .
H18 H 0.284945 0.853187 0.687032 0.065 Uiso 1 1 calc R . . . .
C19 C 0.22171(16) 0.9014(2) 0.5627(3) 0.0425(9) Uani 1 1 d . . . . .
C20 C 0.18763(15) 0.8200(2) 0.5263(2) 0.0387(8) Uani 1 1 d . . . . .
C21 C 0.20352(15) 0.7329(2) 0.5686(2) 0.0383(8) Uani 1 1 d . . . . .
C22 C 0.13941(17) 1.0617(2) 0.3498(3) 0.0490(9) Uani 1 1 d . . . . .
C23 C 0.0838(2) 1.0948(3) 0.3033(3) 0.0654(12) Uani 1 1 d . . . . .
H23 H 0.054749 1.072832 0.318776 0.079 Uiso 1 1 calc R . . . .
C24 C 0.0710(2) 1.1613(3) 0.2331(4) 0.0809(15) Uani 1 1 d . . . . .
H24 H 0.033425 1.183514 0.202310 0.097 Uiso 1 1 calc R . . . .
C25 C 0.1132(2) 1.1940(3) 0.2093(4) 0.0741(14) Uani 1 1 d . . . . .
H25 H 0.104099 1.237271 0.161375 0.089 Uiso 1 1 calc R . . . .
C26 C 0.1691(2) 1.1629(3) 0.2560(3) 0.0653(12) Uani 1 1 d . . . . .
H26 H 0.198165 1.186287 0.241408 0.078 Uiso 1 1 calc R . . . .
C27 C 0.18169(19) 1.0966(3) 0.3251(3) 0.0576(11) Uani 1 1 d . . . . .
H27 H 0.219391 1.074809 0.355647 0.069 Uiso 1 1 calc R . . . .
C28 C 0.25662(16) 0.7118(2) 0.6501(3) 0.0427(8) Uani 1 1 d . . . . .
C29 C 0.30014(17) 0.6865(3) 0.7174(3) 0.0495(9) Uani 1 1 d . . . . .
C30 C 0.35433(16) 0.6656(3) 0.7974(3) 0.0492(10) Uani 1 1 d . . . . .
C31 C 0.39863(19) 0.7292(3) 0.8315(3) 0.0641(12) Uani 1 1 d . . . . .
H31 H 0.392635 0.784933 0.801946 0.077 Uiso 1 1 calc R . . . .
C32 C 0.4508(2) 0.7105(5) 0.9080(4) 0.0896(17) Uani 1 1 d . . . . .
H32 H 0.480192 0.753061 0.930308 0.108 Uiso 1 1 calc R . . . .
C33 C 0.4592(3) 0.6271(6) 0.9517(4) 0.100(2) Uani 1 1 d . . . . .
H33 H 0.494584 0.613635 1.003224 0.120 Uiso 1 1 calc R . . . .
C34 C 0.4160(3) 0.5645(4) 0.9199(4) 0.0901(18) Uani 1 1 d . . . . .
H34 H 0.422205 0.509282 0.950421 0.108 Uiso 1 1 calc R . . . .
C35 C 0.3633(2) 0.5823(3) 0.8431(3) 0.0643(12) Uani 1 1 d . . . . .
H35 H 0.334136 0.539541 0.821922 0.077 Uiso 1 1 calc R . . . .

loop_
_atom_site_aniso_label
_atom_site_aniso_U_11
_atom_site_aniso_U_22
_atom_site_aniso_U_33
_atom_site_aniso_U_23
_atom_site_aniso_U_13
_atom_site_aniso_U_12
O1 0.081(2) 0.0461(17) 0.083(2) -0.0022(15) 0.0526(18) -0.0073(15)
O2 0.0728(19) 0.0488(17) 0.0731(19) -0.0163(14) 0.0478(16) -0.0120(14)
O3 0.085(2) 0.060(2) 0.0607(19) -0.0147(15) 0.0290(17) -0.0025(16)
O4 0.0716(19) 0.0368(15) 0.0717(19) 0.0037(14) 0.0310(16) 0.0078(14)
C1 0.048(2) 0.039(2) 0.046(2) 0.0014(17) 0.0189(18) 0.0011(17)
C2 0.090(4) 0.080(3) 0.080(3) -0.024(3) 0.059(3) -0.016(3)
C3 0.053(2) 0.049(2) 0.054(2) -0.0034(19) 0.029(2) -0.0005(19)
C4 0.100(4) 0.040(2) 0.102(4) 0.007(2) 0.060(3) 0.011(2)
C5 0.048(2) 0.041(2) 0.045(2) 0.0006(16) 0.0228(17) -0.0015(17)
C6 0.054(2) 0.045(2) 0.044(2) 0.0020(17) 0.0189(18) -0.0009(18)
C7 0.044(2) 0.040(2) 0.042(2) 0.0005(16) 0.0199(17) -0.0009(16)
C8 0.044(2) 0.0357(19) 0.0413(19) 0.0010(15) 0.0213(17) 0.0014(16)
C9 0.047(2) 0.039(2) 0.052(2) 0.0047(17) 0.0234(18) 0.0004(17)
C10 0.042(2) 0.043(2) 0.043(2) 0.0020(16) 0.0170(17) -0.0009(17)
C11 0.042(2) 0.040(2) 0.047(2) 0.0013(16) 0.0213(17) 0.0004(16)
C12 0.048(2) 0.044(2) 0.047(2) 0.0063(17) 0.0211(18) 0.0057(18)
C13 0.053(2) 0.035(2) 0.052(2) 0.0046(17) 0.0293(19) 0.0028(17)
C14 0.049(2) 0.035(2) 0.052(2) -0.0025(17) 0.0277(18) 0.0004(16)
C15 0.063(3) 0.038(2) 0.065(3) -0.0021(19) 0.034(2) -0.0041(19)
C16 0.074(3) 0.045(3) 0.063(3) -0.014(2) 0.034(2) -0.019(2)
C17 0.063(3) 0.059(3) 0.051(2) -0.008(2) 0.017(2) -0.013(2)
C18 0.057(2) 0.044(2) 0.050(2) 0.0021(18) 0.013(2) -0.0052(19)
C19 0.048(2) 0.038(2) 0.046(2) -0.0019(16) 0.0239(18) -0.0037(16)
C20 0.044(2) 0.0363(19) 0.0392(19) -0.0001(15) 0.0214(17) -0.0001(16)
C21 0.041(2) 0.041(2) 0.0362(18) 0.0013(15) 0.0199(16) 0.0002(16)
C22 0.059(3) 0.039(2) 0.054(2) 0.0027(17) 0.029(2) 0.0021(18)
C23 0.061(3) 0.058(3) 0.085(3) 0.020(2) 0.038(2) 0.008(2)
C24 0.068(3) 0.074(3) 0.100(4) 0.036(3) 0.035(3) 0.016(3)
C25 0.090(4) 0.057(3) 0.087(3) 0.026(3) 0.049(3) 0.011(3)
C26 0.075(3) 0.058(3) 0.078(3) 0.016(2) 0.047(3) 0.003(2)
C27 0.058(3) 0.052(3) 0.071(3) 0.009(2) 0.035(2) 0.006(2)
C28 0.046(2) 0.039(2) 0.045(2) -0.0005(16) 0.0218(19) 0.0000(17)
C29 0.049(2) 0.050(2) 0.049(2) 0.0013(18) 0.020(2) 0.0028(18)
C30 0.044(2) 0.060(3) 0.042(2) -0.0021(18) 0.0181(18) 0.0051(19)
C31 0.056(3) 0.070(3) 0.061(3) 0.001(2) 0.019(2) 0.000(2)
C32 0.055(3) 0.124(5) 0.079(4) -0.013(4) 0.017(3) -0.007(3)
C33 0.064(4) 0.141(6) 0.071(4) 0.001(4) 0.005(3) 0.031(4)
C34 0.092(4) 0.096(4) 0.071(3) 0.027(3) 0.024(3) 0.040(4)
C35 0.069(3) 0.064(3) 0.058(3) 0.007(2) 0.026(2) 0.015(2)

loop_
_atom_type_symbol
_atom_type_description
_atom_type_scat_dispersion_real
_atom_type_scat_dispersion_imag
_atom_type_scat_source
C C 0.0033 0.0016 'International Tables Vol C Tables 4.2.6.8 and 6.1.1.4'
H H 0.0000 0.0000 'International Tables Vol C Tables 4.2.6.8 and 6.1.1.4'
O O 0.0106 0.0060 'International Tables Vol C Tables 4.2.6.8 and 6.1.1.4'

loop_
_geom_angle_atom_site_label_1
_geom_angle_atom_site_label_2
_geom_angle_atom_site_label_3
_geom_angle
_geom_angle_site_symmetry_1
_geom_angle_site_symmetry_3
_geom_angle_publ_flag
C1 O2 C2 117.1(3) . . ?
C3 O4 C4 115.6(4) . . ?
O1 C1 O2 124.0(4) . . ?
O1 C1 C5 124.5(3) . . ?
O2 C1 C5 111.5(3) . . ?
O3 C3 O4 123.9(4) . . ?
O3 C3 C5 125.0(4) . . ?
O4 C3 C5 111.1(3) . . ?
C1 C5 C3 106.1(3) . . ?
C1 C5 C6 109.1(3) . . ?
C1 C5 C9 112.2(3) . . ?
C3 C5 C6 112.0(3) . . ?
C3 C5 C9 112.3(3) . . ?
C9 C5 C6 105.2(3) . . ?
C7 C6 C5 103.8(3) . . ?
C8 C7 C6 111.2(3) . . ?
C10 C7 C6 129.3(3) . . ?
C10 C7 C8 119.5(3) . . ?
C7 C8 C9 111.0(3) . . ?
C21 C8 C7 122.6(3) . . ?
C21 C8 C9 126.3(3) . . ?
C8 C9 C5 104.2(3) . . ?
C7 C10 C11 120.3(3) . . ?
C10 C11 C12 118.3(3) . . ?
C10 C11 C20 121.2(3) . . ?
C20 C11 C12 120.4(3) . . ?
C13 C12 C11 122.7(4) . . ?
C12 C13 C14 118.6(3) . . ?
C12 C13 C22 119.3(3) . . ?
C14 C13 C22 121.9(3) . . ?
C15 C14 C13 120.6(3) . . ?
C15 C14 C19 118.7(3) . . ?
C19 C14 C13 120.7(3) . . ?
C16 C15 C14 122.1(4) . . ?
C15 C16 C17 118.9(4) . . ?
C16 C17 C18 121.1(4) . . ?
C17 C18 C19 121.8(4) . . ?
C14 C19 C20 119.7(3) . . ?
C18 C19 C14 117.3(3) . . ?
C18 C19 C20 123.0(3) . . ?
C11 C20 C19 117.2(3) . . ?
C11 C20 C21 117.3(3) . . ?
C21 C20 C19 125.5(3) . . ?
C8 C21 C20 119.1(3) . . ?
C8 C21 C28 116.0(3) . . ?
C28 C21 C20 124.9(3) . . ?
C23 C22 C13 121.2(4) . . ?
C23 C22 C27 118.1(4) . . ?
C27 C22 C13 120.4(4) . . ?
C22 C23 C24 120.3(4) . . ?
C25 C24 C23 120.5(5) . . ?
C24 C25 C26 120.1(4) . . ?
C25 C26 C27 119.4(4) . . ?
C26 C27 C22 121.6(4) . . ?
C29 C28 C21 174.4(4) . . ?
C28 C29 C30 173.9(4) . . ?
C31 C30 C29 119.9(4) . . ?
C31 C30 C35 119.3(4) . . ?
C35 C30 C29 120.8(4) . . ?
C32 C31 C30 120.8(5) . . ?
C31 C32 C33 119.0(6) . . ?
C34 C33 C32 120.8(5) . . ?
C33 C34 C35 120.8(6) . . ?
C34 C35 C30 119.2(5) . . ?

loop_
_geom_bond_atom_site_label_1
_geom_bond_atom_site_label_2
_geom_bond_distance
_geom_bond_site_symmetry_2
_geom_bond_publ_flag
O1 C1 1.200(4) . ?
O2 C1 1.316(4) . ?
O2 C2 1.456(5) . ?
O3 C3 1.191(5) . ?
O4 C3 1.334(5) . ?
O4 C4 1.443(5) . ?
C1 C5 1.520(5) . ?
C3 C5 1.531(5) . ?
C5 C6 1.561(5) . ?
C5 C9 1.553(5) . ?
C6 C7 1.506(5) . ?
C7 C8 1.392(5) . ?
C7 C10 1.369(5) . ?
C8 C9 1.502(5) . ?
C8 C21 1.389(5) . ?
C10 C11 1.410(5) . ?
C11 C12 1.430(5) . ?
C11 C20 1.425(5) . ?
C12 C13 1.359(5) . ?
C13 C14 1.437(5) . ?
C13 C22 1.496(5) . ?
C14 C15 1.418(5) . ?
C14 C19 1.427(5) . ?
C15 C16 1.368(6) . ?
C16 C17 1.377(6) . ?
C17 C18 1.381(5) . ?
C18 C19 1.403(5) . ?
C19 C20 1.464(5) . ?
C20 C21 1.436(5) . ?
C21 C28 1.427(5) . ?
C22 C23 1.378(6) . ?
C22 C27 1.389(5) . ?
C23 C24 1.395(6) . ?
C24 C25 1.367(7) . ?
C25 C26 1.373(6) . ?
C26 C27 1.383(6) . ?
C28 C29 1.206(5) . ?
C29 C30 1.433(5) . ?
C30 C31 1.398(6) . ?
C30 C35 1.400(6) . ?
C31 C32 1.372(7) . ?
C32 C33 1.391(9) . ?
C33 C34 1.369(9) . ?
C34 C35 1.378(7) . ?
